data_7233341
loop_
_publ_author_name
'Ilichev, Vasily A.'
'Silantyeva, Liubov I.'
'Grishin, Ivan D.'
'Rozhkov, Anton V.'
'Rumyantcev, Roman V.'
'Fukin, Georgy K.'
'Bochkarev, Mikhail N.'

_publ_section_title
;
 Cerium(iii) complexes with azolyl-substituted thiophenolate ligands:
 synthesis, structure and red luminescence
;
_journal_issue 42
_journal_name_full 'RSC Advances'
_journal_page_first 24110
_journal_paper_doi 10.1039/C9RA03199E
_journal_volume 9
_journal_year 2019
_chemical_formula_sum 'C45 H39 Ce N3 O3 S6'
_chemical_formula_weight 1002.27
_space_group_crystal_system orthorhombic
_space_group_IT_number 61
_space_group_name_Hall '-P 2ac 2ab'
_space_group_name_H-M_alt 'P b c a'
_symmetry_space_group_name_Hall '-P 2ac 2ab'
_symmetry_space_group_name_H-M 'P b c a'
_atom_sites_solution_hydrogens geom
_atom_sites_solution_primary dual
_atom_sites_solution_secondary difmap
_audit_creation_method SHELXL-2014/7
_audit_update_record
;
2019-04-01 deposited with the CCDC.    2019-07-30 downloaded from the CCDC.
;
_cell_angle_alpha 90
_cell_angle_beta 90
_cell_angle_gamma 90
_cell_formula_units_Z 8
_cell_length_a 15.0364(5)
_cell_length_b 21.7390(8)
_cell_length_c 25.9182(9)
_cell_measurement_reflns_used 9954
_cell_measurement_temperature 100(2)
_cell_measurement_theta_max 26.60
_cell_measurement_theta_min 2.28
_cell_volume 8472.0(5)
_computing_cell_refinement 'Bruker SAINT'
_computing_data_collection 'Bruker SMART'
_computing_data_reduction 'Bruker SAINT'
_computing_molecular_graphics 'Bruker SHELXTL'
_computing_publication_material 'Bruker SHELXTL'
_computing_structure_refinement 'SHELXL-2014/7 (Sheldrick, 2014)'
_computing_structure_solution 'SHELXT-2014/4 (Sheldrick, 2014)'
_diffrn_ambient_temperature 100(2)
_diffrn_measured_fraction_theta_full 1.000
_diffrn_measured_fraction_theta_max 0.999
_diffrn_measurement_device_type 'Bruker Smart Apex (CCD)'
_diffrn_measurement_method '\w scans'
_diffrn_radiation_type MoK\a
_diffrn_radiation_wavelength 0.71073
_diffrn_reflns_av_R_equivalents 0.0671
_diffrn_reflns_av_unetI/netI 0.0372
_diffrn_reflns_Laue_measured_fraction_full 1.000
_diffrn_reflns_Laue_measured_fraction_max 0.999
_diffrn_reflns_limit_h_max 19
_diffrn_reflns_limit_h_min -19
_diffrn_reflns_limit_k_max 28
_diffrn_reflns_limit_k_min -28
_diffrn_reflns_limit_l_max 34
_diffrn_reflns_limit_l_min -34
_diffrn_reflns_number 81561
_diffrn_reflns_point_group_measured_fraction_full 1.000
_diffrn_reflns_point_group_measured_fraction_max 0.999
_diffrn_reflns_theta_full 25.242
_diffrn_reflns_theta_max 27.869
_diffrn_reflns_theta_min 1.874
_diffrn_source 'fine focus sealed tube'
_exptl_absorpt_coefficient_mu 1.415
_exptl_absorpt_correction_T_max 0.8014
_exptl_absorpt_correction_T_min 0.6909
_exptl_absorpt_correction_type multi-scan
_exptl_absorpt_process_details SADABS-2012/1
_exptl_crystal_colour red
_exptl_crystal_density_diffrn 1.572
_exptl_crystal_description prism
_exptl_crystal_F_000 4064
_exptl_crystal_size_max 0.350
_exptl_crystal_size_mid 0.150
_exptl_crystal_size_min 0.130
_refine_diff_density_max 1.563
_refine_diff_density_min -0.575
_refine_diff_density_rms 0.122
_refine_ls_extinction_method none
_refine_ls_goodness_of_fit_ref 1.081
_refine_ls_hydrogen_treatment constr
_refine_ls_matrix_type full
_refine_ls_number_parameters 526
_refine_ls_number_reflns 10099
_refine_ls_number_restraints 0
_refine_ls_restrained_S_all 1.081
_refine_ls_R_factor_all 0.0549
_refine_ls_R_factor_gt 0.0374
_refine_ls_shift/su_max 0.001
_refine_ls_shift/su_mean 0.000
_refine_ls_structure_factor_coef Fsqd
_refine_ls_weighting_details 'w=1/[\s^2^(Fo^2^)+(0.0441P)^2^+6.5282P] where P=(Fo^2^+2Fc^2^)/3'
_refine_ls_weighting_scheme calc
_refine_ls_wR_factor_gt 0.0851
_refine_ls_wR_factor_ref 0.0939
_reflns_Friedel_coverage 0.000
_reflns_number_gt 7946
_reflns_number_total 10099
_reflns_threshold_expression 'I > 2\s(I)'
_cod_data_source_file c9ra03199e2.cif
_cod_data_source_block cessnm
_cod_database_code 7233341
_shelx_shelxl_version_number 2014/7
_shelx_space_group_comment
;
The symmetry employed for this shelxl refinement is uniquely defined
by the following loop, which should always be used as a source of
symmetry information in preference to the above space-group names.
They are only intended as comments.
;
_shelx_estimated_absorpt_t_min 0.637
_shelx_estimated_absorpt_t_max 0.837

loop_
_space_group_symop_operation_xyz
'x, y, z'
'-x+1/2, -y, z+1/2'
'-x, y+1/2, -z+1/2'
'x+1/2, -y+1/2, -z'
'-x, -y, -z'
'x-1/2, y, -z-1/2'
'x, -y-1/2, z-1/2'
'-x-1/2, y-1/2, z'

loop_
_atom_site_label
_atom_site_type_symbol
_atom_site_fract_x
_atom_site_fract_y
_atom_site_fract_z
_atom_site_U_iso_or_equiv
_atom_site_adp_type
_atom_site_occupancy
_atom_site_site_symmetry_order
_atom_site_calc_flag
_atom_site_refinement_flags_posn
_atom_site_refinement_flags_adp
Ce1 Ce 0.39109(2) 0.20024(2) 0.40763(2) 0.01384(6) Uani 1 1 d . .
S1 S 0.31201(5) 0.09599(4) 0.45678(3) 0.01838(16) Uani 1 1 d . .
S2 S 0.57731(6) 0.05168(4) 0.53165(3) 0.02181(17) Uani 1 1 d . .
S3 S 0.53200(6) 0.28958(4) 0.41654(3) 0.02154(18) Uani 1 1 d . .
S4 S 0.62222(5) 0.19121(4) 0.26043(3) 0.02043(17) Uani 1 1 d . .
S5 S 0.28431(5) 0.13299(4) 0.33514(3) 0.01887(17) Uani 1 1 d . .
S6 S 0.27019(6) 0.32125(4) 0.24835(3) 0.02140(17) Uani 1 1 d . .
O1 O 0.36338(15) 0.24862(10) 0.49655(8) 0.0216(5) Uani 1 1 d . .
O2 O 0.23138(15) 0.24804(10) 0.42623(9) 0.0218(5) Uani 1 1 d . .
N1 N 0.52385(17) 0.13740(12) 0.46878(10) 0.0174(5) Uani 1 1 d . .
N2 N 0.50685(17) 0.18113(12) 0.33385(10) 0.0161(5) Uani 1 1 d . .
N3 N 0.33949(17) 0.27808(11) 0.33225(10) 0.0167(5) Uani 1 1 d . .
C1 C 0.3346(2) 0.11002(14) 0.52252(12) 0.0193(7) Uani 1 1 d . .
C2 C 0.2638(2) 0.11558(15) 0.55775(13) 0.0236(7) Uani 1 1 d . .
H2A H 0.2045 0.1125 0.5454 0.028 Uiso 1 1 calc R U
C3 C 0.2781(2) 0.12531(16) 0.60972(13) 0.0256(7) Uani 1 1 d . .
H3A H 0.2289 0.1290 0.6325 0.031 Uiso 1 1 calc R U
C4 C 0.3639(2) 0.12970(16) 0.62869(13) 0.0261(8) Uani 1 1 d . .
H4A H 0.3738 0.1365 0.6644 0.031 Uiso 1 1 calc R U
C5 C 0.4350(2) 0.12414(15) 0.59534(12) 0.0216(7) Uani 1 1 d . .
H5A H 0.4939 0.1267 0.6085 0.026 Uiso 1 1 calc R U
C6 C 0.4217(2) 0.11479(14) 0.54241(13) 0.0185(6) Uani 1 1 d . .
C7 C 0.5018(2) 0.10693(14) 0.51047(12) 0.0184(6) Uani 1 1 d . .
C8 C 0.6462(2) 0.07017(15) 0.48058(12) 0.0198(7) Uani 1 1 d . .
C9 C 0.6081(2) 0.11808(14) 0.45185(12) 0.0182(6) Uani 1 1 d . .
C10 C 0.6562(2) 0.14276(15) 0.41032(12) 0.0196(7) Uani 1 1 d . .
H10A H 0.6339 0.1771 0.3917 0.024 Uiso 1 1 calc R U
C11 C 0.7361(2) 0.11644(16) 0.39709(13) 0.0228(7) Uani 1 1 d . .
H11A H 0.7680 0.1321 0.3683 0.027 Uiso 1 1 calc R U
C12 C 0.7716(2) 0.06724(16) 0.42496(14) 0.0260(7) Uani 1 1 d . .
H12A H 0.8263 0.0494 0.4144 0.031 Uiso 1 1 calc R U
C13 C 0.7282(2) 0.04445(15) 0.46747(13) 0.0234(7) Uani 1 1 d . .
H13A H 0.7533 0.0121 0.4874 0.028 Uiso 1 1 calc R U
C14 C 0.5354(2) 0.32293(14) 0.35495(13) 0.0201(7) Uani 1 1 d . .
C15 C 0.5333(2) 0.38753(15) 0.35168(15) 0.0268(8) Uani 1 1 d . .
H15A H 0.5309 0.4111 0.3825 0.032 Uiso 1 1 calc R U
C16 C 0.5347(2) 0.41755(16) 0.30473(16) 0.0305(9) Uani 1 1 d . .
H16A H 0.5321 0.4612 0.3038 0.037 Uiso 1 1 calc R U
C17 C 0.5400(2) 0.38483(16) 0.25889(15) 0.0283(8) Uani 1 1 d . .
H17A H 0.5408 0.4057 0.2267 0.034 Uiso 1 1 calc R U
C18 C 0.5440(2) 0.32121(16) 0.26091(14) 0.0241(7) Uani 1 1 d . .
H18A H 0.5483 0.2985 0.2297 0.029 Uiso 1 1 calc R U
C19 C 0.5417(2) 0.28958(14) 0.30825(13) 0.0189(7) Uani 1 1 d . .
C20 C 0.5496(2) 0.22219(15) 0.30590(12) 0.0184(6) Uani 1 1 d . .
C21 C 0.5933(2) 0.11773(14) 0.27988(12) 0.0176(6) Uani 1 1 d . .
C22 C 0.5312(2) 0.12135(14) 0.32001(12) 0.0165(6) Uani 1 1 d . .
C23 C 0.5007(2) 0.06739(14) 0.34350(12) 0.0182(6) Uani 1 1 d . .
H23A H 0.4586 0.0690 0.3708 0.022 Uiso 1 1 calc R U
C24 C 0.5331(2) 0.01195(15) 0.32602(13) 0.0227(7) Uani 1 1 d . .
H24A H 0.5137 -0.0251 0.3419 0.027 Uiso 1 1 calc R U
C25 C 0.5943(2) 0.00901(15) 0.28530(14) 0.0241(7) Uani 1 1 d . .
H25A H 0.6148 -0.0300 0.2738 0.029 Uiso 1 1 calc R U
C26 C 0.6254(2) 0.06136(15) 0.26161(13) 0.0224(7) Uani 1 1 d . .
H26A H 0.6670 0.0594 0.2340 0.027 Uiso 1 1 calc R U
C27 C 0.3347(2) 0.14795(14) 0.27560(12) 0.0186(6) Uani 1 1 d . .
C28 C 0.3610(2) 0.09840(15) 0.24432(12) 0.0211(7) Uani 1 1 d . .
H28A H 0.3494 0.0578 0.2560 0.025 Uiso 1 1 calc R U
C29 C 0.4028(2) 0.10599(17) 0.19757(13) 0.0258(8) Uani 1 1 d . .
H29A H 0.4213 0.0711 0.1783 0.031 Uiso 1 1 calc R U
C30 C 0.4179(2) 0.16528(16) 0.17853(13) 0.0251(7) Uani 1 1 d . .
H30A H 0.4472 0.1712 0.1464 0.030 Uiso 1 1 calc R U
C31 C 0.3897(2) 0.21519(16) 0.20721(13) 0.0211(7) Uani 1 1 d . .
H31A H 0.3977 0.2555 0.1938 0.025 Uiso 1 1 calc R U
C32 C 0.3493(2) 0.20766(14) 0.25573(12) 0.0170(6) Uani 1 1 d . .
C33 C 0.3242(2) 0.26424(14) 0.28387(12) 0.0169(6) Uani 1 1 d . .
C34 C 0.2713(2) 0.36902(14) 0.30163(13) 0.0198(7) Uani 1 1 d . .
C35 C 0.3110(2) 0.33837(14) 0.34302(13) 0.0191(7) Uani 1 1 d . .
C36 C 0.3215(2) 0.36885(15) 0.39013(13) 0.0228(7) Uani 1 1 d . .
H36A H 0.3498 0.3492 0.4185 0.027 Uiso 1 1 calc R U
C37 C 0.2897(2) 0.42840(16) 0.39443(14) 0.0261(8) Uani 1 1 d . .
H37A H 0.2956 0.4495 0.4264 0.031 Uiso 1 1 calc R U
C38 C 0.2490(2) 0.45825(15) 0.35283(14) 0.0275(8) Uani 1 1 d . .
H38A H 0.2277 0.4991 0.3569 0.033 Uiso 1 1 calc R U
C39 C 0.2395(2) 0.42916(16) 0.30636(14) 0.0256(7) Uani 1 1 d . .
H39A H 0.2120 0.4493 0.2780 0.031 Uiso 1 1 calc R U
C40 C 0.4315(2) 0.26970(17) 0.53090(13) 0.0281(8) Uani 1 1 d . .
H40A H 0.4163 0.2580 0.5663 0.042 Uiso 1 1 calc R U
H40B H 0.4364 0.3146 0.5285 0.042 Uiso 1 1 calc R U
H40C H 0.4884 0.2509 0.5213 0.042 Uiso 1 1 calc R U
C41 C 0.2782(2) 0.27317(16) 0.51176(13) 0.0251(7) Uani 1 1 d . .
H41A H 0.2776 0.3183 0.5068 0.030 Uiso 1 1 calc R U
H41B H 0.2675 0.2645 0.5487 0.030 Uiso 1 1 calc R U
C42 C 0.2069(2) 0.24419(16) 0.47978(13) 0.0259(8) Uani 1 1 d . .
H42A H 0.1993 0.2006 0.4899 0.031 Uiso 1 1 calc R U
H42B H 0.1498 0.2657 0.4855 0.031 Uiso 1 1 calc R U
C43 C 0.1553(2) 0.24392(18) 0.39326(15) 0.0320(8) Uani 1 1 d . .
H43A H 0.1150 0.2783 0.4004 0.048 Uiso 1 1 calc R U
H43B H 0.1243 0.2050 0.3996 0.048 Uiso 1 1 calc R U
H43C H 0.1744 0.2457 0.3571 0.048 Uiso 1 1 calc R U
O1S O 0.4805(2) 0.51645(18) 0.43472(17) 0.0735(11) Uani 1 1 d . .
C1S C 0.4784(4) 0.5264(2) 0.4873(2) 0.0688(16) Uani 1 1 d . .
H1SA H 0.4161 0.5303 0.4992 0.083 Uiso 1 1 calc R U
H1SB H 0.5102 0.5649 0.4958 0.083 Uiso 1 1 calc R U
C2S C 0.4339(4) 0.5627(2) 0.4059(2) 0.0694(18) Uani 1 1 d . .
H2SA H 0.4341 0.5518 0.3692 0.104 Uiso 1 1 calc R U
H2SB H 0.4633 0.6025 0.4107 0.104 Uiso 1 1 calc R U
H2SC H 0.3724 0.5654 0.4183 0.104 Uiso 1 1 calc R U

loop_
_atom_site_aniso_label
_atom_site_aniso_U_11
_atom_site_aniso_U_22
_atom_site_aniso_U_33
_atom_site_aniso_U_23
_atom_site_aniso_U_13
_atom_site_aniso_U_12
Ce1 0.01367(9) 0.01289(9) 0.01496(9) 0.00011(6) 0.00029(7) 0.00019(6)
S1 0.0188(4) 0.0180(4) 0.0183(4) 0.0015(3) 0.0006(3) -0.0009(3)
S2 0.0200(4) 0.0224(4) 0.0231(4) 0.0054(3) 0.0015(3) 0.0039(3)
S3 0.0223(4) 0.0184(4) 0.0240(4) -0.0013(3) -0.0013(3) -0.0040(3)
S4 0.0193(4) 0.0189(4) 0.0230(4) 0.0014(3) 0.0050(3) -0.0004(3)
S5 0.0216(4) 0.0164(4) 0.0186(4) 0.0014(3) -0.0021(3) -0.0032(3)
S6 0.0244(4) 0.0183(4) 0.0215(4) 0.0039(3) -0.0009(3) 0.0031(3)
O1 0.0214(12) 0.0216(12) 0.0217(12) -0.0059(9) 0.0028(10) 0.0017(9)
O2 0.0180(11) 0.0237(12) 0.0237(12) 0.0021(10) 0.0035(9) 0.0012(9)
N1 0.0184(13) 0.0168(13) 0.0171(13) -0.0008(10) -0.0011(11) -0.0001(10)
N2 0.0148(13) 0.0157(13) 0.0179(13) 0.0008(10) 0.0009(10) 0.0006(10)
N3 0.0185(13) 0.0141(12) 0.0177(13) 0.0019(10) 0.0006(11) -0.0004(10)
C1 0.0262(17) 0.0131(15) 0.0186(16) 0.0031(12) 0.0023(13) 0.0004(13)
C2 0.0211(17) 0.0235(17) 0.0263(18) 0.0019(14) 0.0027(14) 0.0035(14)
C3 0.0273(19) 0.0265(18) 0.0229(17) 0.0022(14) 0.0091(15) 0.0031(15)
C4 0.035(2) 0.0241(18) 0.0189(17) -0.0019(14) 0.0048(15) 0.0018(15)
C5 0.0239(17) 0.0204(16) 0.0206(16) 0.0009(13) -0.0051(14) 0.0034(13)
C6 0.0190(15) 0.0138(15) 0.0228(16) 0.0033(12) 0.0007(13) 0.0022(12)
C7 0.0181(16) 0.0182(16) 0.0191(15) -0.0002(12) -0.0016(13) 0.0026(12)
C8 0.0195(16) 0.0193(16) 0.0205(16) -0.0010(13) 0.0008(13) -0.0025(13)
C9 0.0175(16) 0.0184(15) 0.0187(16) -0.0028(12) -0.0022(13) 0.0000(12)
C10 0.0180(16) 0.0225(16) 0.0184(16) 0.0008(13) -0.0029(13) -0.0017(13)
C11 0.0186(16) 0.0295(18) 0.0203(17) -0.0010(14) 0.0020(13) -0.0038(14)
C12 0.0205(17) 0.0275(18) 0.0300(19) -0.0031(15) 0.0029(14) 0.0041(14)
C13 0.0209(17) 0.0215(17) 0.0279(18) -0.0002(14) -0.0024(14) 0.0034(13)
C14 0.0173(16) 0.0146(15) 0.0286(17) 0.0032(13) -0.0011(13) -0.0014(12)
C15 0.0193(17) 0.0172(17) 0.044(2) -0.0019(15) -0.0004(15) -0.0024(13)
C16 0.0233(18) 0.0171(17) 0.051(2) 0.0083(16) 0.0031(17) 0.0012(14)
C17 0.0212(18) 0.0237(18) 0.040(2) 0.0145(16) 0.0035(16) 0.0009(14)
C18 0.0192(17) 0.0244(17) 0.0286(18) 0.0078(14) 0.0055(14) -0.0014(14)
C19 0.0139(15) 0.0173(16) 0.0255(17) 0.0015(13) 0.0013(13) 0.0003(12)
C20 0.0165(16) 0.0191(16) 0.0195(16) 0.0024(12) 0.0000(13) 0.0001(12)
C21 0.0154(15) 0.0186(15) 0.0188(16) -0.0001(12) 0.0004(12) -0.0023(12)
C22 0.0152(15) 0.0180(15) 0.0162(15) -0.0003(12) -0.0038(12) 0.0003(12)
C23 0.0158(15) 0.0185(16) 0.0201(16) 0.0001(12) 0.0011(13) -0.0012(12)
C24 0.0243(17) 0.0152(16) 0.0287(18) 0.0014(13) -0.0012(14) -0.0018(13)
C25 0.0235(18) 0.0182(16) 0.0307(19) -0.0070(14) 0.0030(14) -0.0005(13)
C26 0.0218(17) 0.0203(16) 0.0251(17) -0.0053(13) 0.0017(14) 0.0015(13)
C27 0.0164(15) 0.0210(16) 0.0184(15) 0.0003(13) -0.0038(13) -0.0004(13)
C28 0.0239(17) 0.0162(16) 0.0231(17) -0.0002(13) -0.0075(14) 0.0023(13)
C29 0.0294(19) 0.0260(18) 0.0220(17) -0.0074(14) -0.0078(15) 0.0043(15)
C30 0.0215(17) 0.0321(19) 0.0218(17) -0.0004(15) 0.0012(14) 0.0011(15)
C31 0.0185(16) 0.0234(17) 0.0213(17) 0.0027(13) -0.0001(13) -0.0001(13)
C32 0.0139(15) 0.0179(15) 0.0193(16) -0.0002(12) -0.0022(12) 0.0009(12)
C33 0.0132(15) 0.0169(15) 0.0205(16) 0.0057(12) 0.0013(12) -0.0014(12)
C34 0.0192(16) 0.0169(16) 0.0233(17) 0.0030(13) 0.0023(13) -0.0004(13)
C35 0.0184(16) 0.0144(15) 0.0246(17) 0.0011(12) 0.0027(13) -0.0040(12)
C36 0.0252(18) 0.0197(16) 0.0236(17) 0.0010(13) 0.0017(14) 0.0001(13)
C37 0.0294(19) 0.0210(17) 0.0279(18) -0.0044(14) 0.0058(15) -0.0016(14)
C38 0.034(2) 0.0133(16) 0.036(2) 0.0006(14) 0.0044(17) 0.0030(14)
C39 0.0248(18) 0.0202(16) 0.0319(19) 0.0087(14) 0.0017(15) 0.0036(14)
C40 0.034(2) 0.0277(19) 0.0224(18) -0.0077(15) -0.0038(16) -0.0009(16)
C41 0.0296(19) 0.0234(17) 0.0221(17) -0.0051(14) 0.0058(15) 0.0069(14)
C42 0.0230(18) 0.0247(18) 0.0300(19) 0.0022(14) 0.0078(15) 0.0049(14)
C43 0.0188(17) 0.040(2) 0.037(2) -0.0007(17) -0.0001(16) 0.0049(16)
O1S 0.052(2) 0.074(3) 0.094(3) -0.016(2) 0.018(2) 0.006(2)
C1S 0.059(4) 0.075(4) 0.072(4) -0.028(3) 0.019(3) -0.010(3)
C2S 0.056(3) 0.040(3) 0.112(5) 0.016(3) 0.041(3) 0.007(2)

loop_
_atom_type_symbol
_atom_type_description
_atom_type_scat_dispersion_real
_atom_type_scat_dispersion_imag
_atom_type_scat_source
C C 0.0033 0.0016 'International Tables Vol C Tables 4.2.6.8 and 6.1.1.4'
H H 0.0000 0.0000 'International Tables Vol C Tables 4.2.6.8 and 6.1.1.4'
N N 0.0061 0.0033 'International Tables Vol C Tables 4.2.6.8 and 6.1.1.4'
O O 0.0106 0.0060 'International Tables Vol C Tables 4.2.6.8 and 6.1.1.4'
S S 0.1246 0.1234 'International Tables Vol C Tables 4.2.6.8 and 6.1.1.4'
Ce Ce -0.2486 2.6331 'International Tables Vol C Tables 4.2.6.8 and 6.1.1.4'

loop_
_geom_angle_atom_site_label_1
_geom_angle_atom_site_label_2
_geom_angle_atom_site_label_3
_geom_angle
_geom_angle_site_symmetry_1
_geom_angle_site_symmetry_3
O1 Ce1 N2 145.92(8) . .
O1 Ce1 O2 62.02(7) . .
N2 Ce1 O2 142.57(7) . .
O1 Ce1 N3 110.26(7) . .
N2 Ce1 N3 76.23(8) . .
O2 Ce1 N3 68.09(7) . .
O1 Ce1 S1 81.79(5) . .
N2 Ce1 S1 118.43(6) . .
O2 Ce1 S1 81.57(5) . .
N3 Ce1 S1 134.44(6) . .
O1 Ce1 S5 134.85(5) . .
N2 Ce1 S5 79.23(6) . .
O2 Ce1 S5 79.21(5) . .
N3 Ce1 S5 71.63(6) . .
S1 Ce1 S5 69.84(2) . .
O1 Ce1 S3 76.78(5) . .
N2 Ce1 S3 71.15(6) . .
O2 Ce1 S3 112.68(5) . .
N3 Ce1 S3 81.19(6) . .
S1 Ce1 S3 143.50(2) . .
S5 Ce1 S3 143.73(2) . .
O1 Ce1 N1 79.25(7) . .
N2 Ce1 N1 82.33(8) . .
O2 Ce1 N1 135.09(7) . .
N3 Ce1 N1 153.06(8) . .
S1 Ce1 N1 70.64(5) . .
S5 Ce1 N1 120.27(5) . .
S3 Ce1 N1 76.53(5) . .
C1 S1 Ce1 102.31(10) . .
C8 S2 C7 89.38(15) . .
C14 S3 Ce1 103.12(11) . .
C21 S4 C20 90.13(15) . .
C27 S5 Ce1 103.90(11) . .
C34 S6 C33 90.05(15) . .
C40 O1 C41 110.3(2) . .
C40 O1 Ce1 124.96(19) . .
C41 O1 Ce1 122.75(18) . .
C43 O2 C42 111.6(3) . .
C43 O2 Ce1 126.1(2) . .
C42 O2 Ce1 112.52(18) . .
C7 N1 C9 109.6(3) . .
C7 N1 Ce1 121.1(2) . .
C9 N1 Ce1 126.33(19) . .
C20 N2 C22 111.2(3) . .
C20 N2 Ce1 128.2(2) . .
C22 N2 Ce1 120.62(19) . .
C33 N3 C35 110.5(3) . .
C33 N3 Ce1 126.8(2) . .
C35 N3 Ce1 121.86(19) . .
C2 C1 C6 117.3(3) . .
C2 C1 S1 119.7(3) . .
C6 C1 S1 123.0(2) . .
C3 C2 C1 121.9(3) . .
C3 C2 H2A 119.1 . .
C1 C2 H2A 119.1 . .
C2 C3 C4 120.2(3) . .
C2 C3 H3A 119.9 . .
C4 C3 H3A 119.9 . .
C5 C4 C3 119.6(3) . .
C5 C4 H4A 120.2 . .
C3 C4 H4A 120.2 . .
C4 C5 C6 121.0(3) . .
C4 C5 H5A 119.5 . .
C6 C5 H5A 119.5 . .
C5 C6 C1 120.1(3) . .
C5 C6 C7 116.8(3) . .
C1 C6 C7 123.1(3) . .
N1 C7 C6 127.8(3) . .
N1 C7 S2 116.3(2) . .
C6 C7 S2 115.9(2) . .
C13 C8 C9 122.0(3) . .
C13 C8 S2 128.5(3) . .
C9 C8 S2 109.5(2) . .
C10 C9 C8 118.7(3) . .
C10 C9 N1 126.1(3) . .
C8 C9 N1 115.1(3) . .
C11 C10 C9 118.9(3) . .
C11 C10 H10A 120.6 . .
C9 C10 H10A 120.6 . .
C10 C11 C12 121.6(3) . .
C10 C11 H11A 119.2 . .
C12 C11 H11A 119.2 . .
C13 C12 C11 120.7(3) . .
C13 C12 H12A 119.7 . .
C11 C12 H12A 119.7 . .
C12 C13 C8 118.1(3) . .
C12 C13 H13A 121.0 . .
C8 C13 H13A 121.0 . .
C15 C14 C19 117.5(3) . .
C15 C14 S3 117.8(3) . .
C19 C14 S3 124.7(2) . .
C16 C15 C14 121.6(3) . .
C16 C15 H15A 119.2 . .
C14 C15 H15A 119.2 . .
C15 C16 C17 120.9(3) . .
C15 C16 H16A 119.6 . .
C17 C16 H16A 119.6 . .
C16 C17 C18 118.8(3) . .
C16 C17 H17A 120.6 . .
C18 C17 H17A 120.6 . .
C17 C18 C19 121.3(3) . .
C17 C18 H18A 119.3 . .
C19 C18 H18A 119.3 . .
C18 C19 C14 119.8(3) . .
C18 C19 C20 116.7(3) . .
C14 C19 C20 123.5(3) . .
N2 C20 C19 127.8(3) . .
N2 C20 S4 114.6(2) . .
C19 C20 S4 117.6(2) . .
C22 C21 C26 122.1(3) . .
C22 C21 S4 109.4(2) . .
C26 C21 S4 128.5(3) . .
N2 C22 C21 114.7(3) . .
N2 C22 C23 125.6(3) . .
C21 C22 C23 119.7(3) . .
C24 C23 C22 118.3(3) . .
C24 C23 H23A 120.9 . .
C22 C23 H23A 120.9 . .
C23 C24 C25 121.4(3) . .
C23 C24 H24A 119.3 . .
C25 C24 H24A 119.3 . .
C26 C25 C24 121.5(3) . .
C26 C25 H25A 119.3 . .
C24 C25 H25A 119.3 . .
C25 C26 C21 117.1(3) . .
C25 C26 H26A 121.4 . .
C21 C26 H26A 121.4 . .
C28 C27 C32 116.8(3) . .
C28 C27 S5 119.2(2) . .
C32 C27 S5 124.0(2) . .
C29 C28 C27 123.0(3) . .
C29 C28 H28A 118.5 . .
C27 C28 H28A 118.5 . .
C28 C29 C30 119.7(3) . .
C28 C29 H29A 120.1 . .
C30 C29 H29A 120.1 . .
C31 C30 C29 118.9(3) . .
C31 C30 H30A 120.5 . .
C29 C30 H30A 120.5 . .
C30 C31 C32 121.5(3) . .
C30 C31 H31A 119.3 . .
C32 C31 H31A 119.3 . .
C31 C32 C27 120.0(3) . .
C31 C32 C33 117.0(3) . .
C27 C32 C33 123.0(3) . .
N3 C33 C32 128.2(3) . .
N3 C33 S6 115.1(2) . .
C32 C33 S6 116.7(2) . .
C35 C34 C39 121.7(3) . .
C35 C34 S6 109.3(2) . .
C39 C34 S6 129.0(3) . .
C34 C35 C36 119.5(3) . .
C34 C35 N3 115.0(3) . .
C36 C35 N3 125.5(3) . .
C37 C36 C35 118.3(3) . .
C37 C36 H36A 120.9 . .
C35 C36 H36A 120.9 . .
C36 C37 C38 121.5(3) . .
C36 C37 H37A 119.2 . .
C38 C37 H37A 119.2 . .
C39 C38 C37 120.6(3) . .
C39 C38 H38A 119.7 . .
C37 C38 H38A 119.7 . .
C38 C39 C34 118.3(3) . .
C38 C39 H39A 120.8 . .
C34 C39 H39A 120.8 . .
O1 C40 H40A 109.5 . .
O1 C40 H40B 109.5 . .
H40A C40 H40B 109.5 . .
O1 C40 H40C 109.5 . .
H40A C40 H40C 109.5 . .
H40B C40 H40C 109.5 . .
O1 C41 C42 109.2(3) . .
O1 C41 H41A 109.8 . .
C42 C41 H41A 109.8 . .
O1 C41 H41B 109.8 . .
C42 C41 H41B 109.8 . .
H41A C41 H41B 108.3 . .
O2 C42 C41 109.1(3) . .
O2 C42 H42A 109.9 . .
C41 C42 H42A 109.9 . .
O2 C42 H42B 109.9 . .
C41 C42 H42B 109.9 . .
H42A C42 H42B 108.3 . .
O2 C43 H43A 109.5 . .
O2 C43 H43B 109.5 . .
H43A C43 H43B 109.5 . .
O2 C43 H43C 109.5 . .
H43A C43 H43C 109.5 . .
H43B C43 H43C 109.5 . .
C1S O1S C2S 113.0(4) . .
O1S C1S C1S 108.0(5) . 5_666
O1S C1S H1SA 110.1 . .
C1S C1S H1SA 110.1 5_666 .
O1S C1S H1SB 110.1 . .
C1S C1S H1SB 110.1 5_666 .
H1SA C1S H1SB 108.4 . .
O1S C2S H2SA 109.5 . .
O1S C2S H2SB 109.5 . .
H2SA C2S H2SB 109.5 . .
O1S C2S H2SC 109.5 . .
H2SA C2S H2SC 109.5 . .
H2SB C2S H2SC 109.5 . .

loop_
_geom_bond_atom_site_label_1
_geom_bond_atom_site_label_2
_geom_bond_distance
_geom_bond_site_symmetry_2
Ce1 O1 2.567(2) .
Ce1 N2 2.619(3) .
Ce1 O2 2.661(2) .
Ce1 N3 2.699(3) .
Ce1 S1 2.8587(8) .
Ce1 S5 2.8714(8) .
Ce1 S3 2.8836(8) .
Ce1 N1 2.892(3) .
S1 C1 1.764(3) .
S2 C8 1.728(3) .
S2 C7 1.742(3) .
S3 C14 1.754(3) .
S4 C21 1.731(3) .
S4 C20 1.742(3) .
S5 C27 1.750(3) .
S6 C34 1.728(3) .
S6 C33 1.744(3) .
O1 C40 1.433(4) .
O1 C41 1.442(4) .
O2 C43 1.431(4) .
O2 C42 1.438(4) .
N1 C7 1.310(4) .
N1 C9 1.405(4) .
N2 C20 1.317(4) .
N2 C22 1.397(4) .
N3 C33 1.310(4) .
N3 C35 1.407(4) .
C1 C2 1.408(4) .
C1 C6 1.411(5) .
C2 C3 1.380(5) .
C2 H2A 0.9500 .
C3 C4 1.385(5) .
C3 H3A 0.9500 .
C4 C5 1.380(5) .
C4 H4A 0.9500 .
C5 C6 1.401(4) .
C5 H5A 0.9500 .
C6 C7 1.472(4) .
C8 C13 1.396(4) .
C8 C9 1.403(4) .
C9 C10 1.403(4) .
C10 C11 1.375(5) .
C10 H10A 0.9500 .
C11 C12 1.396(5) .
C11 H11A 0.9500 .
C12 C13 1.373(5) .
C12 H12A 0.9500 .
C13 H13A 0.9500 .
C14 C15 1.407(4) .
C14 C19 1.414(5) .
C15 C16 1.381(5) .
C15 H15A 0.9500 .
C16 C17 1.387(5) .
C16 H16A 0.9500 .
C17 C18 1.385(5) .
C17 H17A 0.9500 .
C18 C19 1.407(5) .
C18 H18A 0.9500 .
C19 C20 1.471(4) .
C21 C22 1.400(4) .
C21 C26 1.400(4) .
C22 C23 1.399(4) .
C23 C24 1.377(4) .
C23 H23A 0.9500 .
C24 C25 1.402(5) .
C24 H24A 0.9500 .
C25 C26 1.375(5) .
C25 H25A 0.9500 .
C26 H26A 0.9500 .
C27 C28 1.405(4) .
C27 C32 1.413(4) .
C28 C29 1.375(5) .
C28 H28A 0.9500 .
C29 C30 1.399(5) .
C29 H29A 0.9500 .
C30 C31 1.382(5) .
C30 H30A 0.9500 .
C31 C32 1.406(4) .
C31 H31A 0.9500 .
C32 C33 1.479(4) .
C34 C35 1.397(4) .
C34 C39 1.397(4) .
C35 C36 1.398(5) .
C36 C37 1.385(5) .
C36 H36A 0.9500 .
C37 C38 1.399(5) .
C37 H37A 0.9500 .
C38 C39 1.368(5) .
C38 H38A 0.9500 .
C39 H39A 0.9500 .
C40 H40A 0.9800 .
C40 H40B 0.9800 .
C40 H40C 0.9800 .
C41 C42 1.495(5) .
C41 H41A 0.9900 .
C41 H41B 0.9900 .
C42 H42A 0.9900 .
C42 H42B 0.9900 .
C43 H43A 0.9800 .
C43 H43B 0.9800 .
C43 H43C 0.9800 .
O1S C1S 1.379(6) .
O1S C2S 1.435(6) .
C1S C1S 1.476(11) 5_666
C1S H1SA 0.9900 .
C1S H1SB 0.9900 .
C2S H2SA 0.9800 .
C2S H2SB 0.9800 .
C2S H2SC 0.9800 .
